data_7131662
loop_
_publ_author_name
'Li, Shi-Yao'
'Yao, Huan'
'Hu, Hao'
'Chen, Wen-Jie'
'Yang, Liu-Pan'
'Wang, Li-Li'

_publ_section_title
;
 Selective adsorption of trace morpholine impurities over <i>N</i>-ethyl
 morpholine by tetralactam solids.
;
_journal_issue 47
_journal_name_full 'Chemical communications (Cambridge, England)'
_journal_page_first 7204
_journal_page_last 7207
_journal_paper_doi 10.1039/d3cc01164j
_journal_volume 59
_journal_year 2023
_chemical_formula_moiety '4(H2 O), C48 H48 N4 O8, 2(C H4 O)'
_chemical_formula_sum 'C50 H64 N4 O14'
_chemical_formula_weight 945.05
_space_group_crystal_system triclinic
_space_group_IT_number 2
_space_group_name_Hall '-P 1'
_space_group_name_H-M_alt 'P -1'
_atom_sites_solution_hydrogens mixed
_atom_sites_solution_primary dual
_audit_creation_date 2023-04-04
_audit_creation_method
;
Olex2 1.3
(compiled 2020.11.12 svn.r5f609507 for OlexSys, GUI svn.r6408)
;
_audit_update_record
;
2023-04-25 deposited with the CCDC.	2023-05-16 downloaded from the CCDC.
;
_cell_angle_alpha 68.707(7)
_cell_angle_beta 82.307(7)
_cell_angle_gamma 73.621(7)
_cell_formula_units_Z 1
_cell_length_a 9.483(2)
_cell_length_b 10.987(3)
_cell_length_c 12.790(3)
_cell_measurement_reflns_used 6831
_cell_measurement_temperature 214.56
_cell_measurement_theta_max 27.601
_cell_measurement_theta_min 2.630
_cell_volume 1190.5(5)
_computing_cell_refinement 'SAINT V8.38A (Bruker, 2018)'
_computing_data_reduction 'SAINT V8.38A (Bruker, 2018)'
_computing_molecular_graphics 'Olex2 1.3 (Dolomanov et al., 2009)'
_computing_publication_material 'Olex2 1.3 (Dolomanov et al., 2009)'
_computing_structure_refinement 'SHELXL 2018/3 (Sheldrick, 2015)'
_computing_structure_solution 'SHELXT 2018/2 (Sheldrick, 2018)'
_diffrn_ambient_temperature 214.56
_diffrn_measured_fraction_theta_full 0.966
_diffrn_measured_fraction_theta_max 0.966
_diffrn_measurement_device_type 'Bruker APEX-II CCD'
_diffrn_measurement_method '\f and \w scans'
_diffrn_radiation_type MoK\a
_diffrn_radiation_wavelength 0.71073
_diffrn_reflns_av_R_equivalents 0.0597
_diffrn_reflns_av_unetI/netI 0.0467
_diffrn_reflns_Laue_measured_fraction_full 0.966
_diffrn_reflns_Laue_measured_fraction_max 0.966
_diffrn_reflns_limit_h_max 10
_diffrn_reflns_limit_h_min -11
_diffrn_reflns_limit_k_max 13
_diffrn_reflns_limit_k_min -13
_diffrn_reflns_limit_l_max 15
_diffrn_reflns_limit_l_min -15
_diffrn_reflns_number 18603
_diffrn_reflns_point_group_measured_fraction_full 0.966
_diffrn_reflns_point_group_measured_fraction_max 0.966
_diffrn_reflns_theta_full 24.999
_diffrn_reflns_theta_max 24.999
_diffrn_reflns_theta_min 2.630
_diffrn_source_current 1.0
_diffrn_source_power 0.05
_diffrn_source_voltage 50.0
_diffrn_standards_number 0
_exptl_absorpt_coefficient_mu 0.096
_exptl_absorpt_correction_T_max 0.7456
_exptl_absorpt_correction_T_min 0.6809
_exptl_absorpt_correction_type multi-scan
_exptl_absorpt_process_details
;
SADABS-2016/2 (Bruker,2016/2) was used for absorption correction.
wR2(int) was 0.1488 before and 0.0748 after correction.
The Ratio of minimum to maximum transmission is 0.9132.
The \l/2 correction factor is Not present.
;
_exptl_crystal_colour colourless
_exptl_crystal_colour_primary colourless
_exptl_crystal_density_diffrn 1.318
_exptl_crystal_description plate
_exptl_crystal_F_000 504
_exptl_crystal_size_max 0.2
_exptl_crystal_size_mid 0.2
_exptl_crystal_size_min 0.1
_refine_diff_density_max 0.663
_refine_diff_density_min -0.419
_refine_diff_density_rms 0.059
_refine_ls_extinction_method none
_refine_ls_goodness_of_fit_ref 1.068
_refine_ls_hydrogen_treatment constr
_refine_ls_matrix_type full
_refine_ls_number_parameters 350
_refine_ls_number_reflns 4061
_refine_ls_number_restraints 20
_refine_ls_restrained_S_all 1.071
_refine_ls_R_factor_all 0.0895
_refine_ls_R_factor_gt 0.0566
_refine_ls_shift/su_max 0.000
_refine_ls_shift/su_mean 0.000
_refine_ls_structure_factor_coef Fsqd
_refine_ls_weighting_details 'w=1/[\s^2^(Fo^2^)+(0.0659P)^2^+0.8727P] where P=(Fo^2^+2Fc^2^)/3'
_refine_ls_weighting_scheme calc
_refine_ls_wR_factor_gt 0.1328
_refine_ls_wR_factor_ref 0.1482
_reflns_Friedel_coverage 0.000
_reflns_number_gt 2891
_reflns_number_total 4061
_reflns_threshold_expression 'I > 2\s(I)'
_cod_data_source_file d3cc01164j2.cif
_cod_data_source_block p-1
_cod_depositor_comments 'Adding full bibliography for 7131662--7131663.cif.'
_cod_database_code 7131662
_shelx_shelxl_version_number 2018/3
_shelx_space_group_comment
;
The symmetry employed for this shelxl refinement is uniquely defined
by the following loop, which should always be used as a source of
symmetry information in preference to the above space-group names.
They are only intended as comments.
;
_olex2_refinement_description
;
1. Fixed Uiso
 At 1.2 times of:
  All C(H) groups, All C(H,H) groups, All N(H) groups
 At 1.5 times of:
  All C(H,H,H) groups, All O(H) groups, All O(H,H) groups
2. Restrained distances
 O8-C26
 1.4 with sigma of 0.02
 O9-C27
 1.4 with sigma of 0.02
3. Uiso/Uaniso restraints and constraints
Uanis(C25) \\sim Ueq: with sigma of 0.01 and sigma for terminal atoms of 0.02
Uanis(C26) \\sim Ueq: with sigma of 0.01 and sigma for terminal atoms of 0.02
Uanis(C27) \\sim Ueq: with sigma of 0.01 and sigma for terminal atoms of 0.02
Uanis(O8) = Uanis(O6)
4. Others
 Fixed Sof: O6(0.75) H6(0.75) C25(0.75) H25A(0.75) H25B(0.75) H25C(0.75)
 O8(0.15) H8A(0.15) C26(0.15) H26A(0.15) H26B(0.15) H26C(0.15) O9(0.1) H9A(0.1)
 C27(0.1) H27A(0.1) H27B(0.1) H27C(0.1)
5.a Free rotating group:
 O5(H5A,H5B), O7(H7A,H7B)
5.b Secondary CH2 refined with riding coordinates:
 C24(H24A,H24B), C1(H1A,H1B), C12(H12A,H12B), C14(H14A,H14B)
5.c Aromatic/amide H refined with riding coordinates:
 N2(H2), N1(H1), C18(H18), C20(H20), C4(H4), C22(H22), C5(H5), C9(H9),
 C19(H19), C8(H8)
5.d Tetrahedral OH refined with riding coordinates:
 O8(H8A)
5.e Idealised Me refined as rotating group:
 C13(H13A,H13B,H13C), C15(H15A,H15B,H15C), C25(H25A,H25B,H25C), C26(H26A,H26B,
 H26C), C27(H27A,H27B,H27C)
5.f Idealised tetrahedral OH refined as rotating group:
 O6(H6), O9(H9A)
;
_smtbx_masks_void_probe_radius 1.2
_smtbx_masks_void_truncation_radius 1.2
_olex2_submission_special_instructions 'No special instructions were received'

loop_
_space_group_symop_operation_xyz
'x, y, z'
'-x, -y, -z'

loop_
_atom_site_label
_atom_site_type_symbol
_atom_site_fract_x
_atom_site_fract_y
_atom_site_fract_z
_atom_site_U_iso_or_equiv
_atom_site_adp_type
_atom_site_occupancy
_atom_site_site_symmetry_order
_atom_site_calc_flag
_atom_site_refinement_flags_posn
_atom_site_refinement_flags_adp
_atom_site_refinement_flags_occupancy
_atom_site_disorder_assembly
_atom_site_disorder_group
O5 O 0.7453(2) 0.13648(18) 0.46459(14) 0.0262(4) Uani 1 1 d G . . . .
H5A H 0.755608 0.050714 0.493219 0.039 Uiso 1 1 d G U . . .
H5B H 0.701236 0.173709 0.512866 0.039 Uiso 1 1 d G U . . .
O4 O 0.24646(18) 0.13737(17) 0.41730(14) 0.0256(4) Uani 1 1 d . . . . .
O1 O 0.19327(18) 1.01631(19) -0.23346(14) 0.0288(4) Uani 1 1 d . . . . .
O2 O 0.88556(19) 0.67124(19) 0.12735(14) 0.0305(5) Uani 1 1 d . . . . .
O3 O 0.39418(19) 0.75317(17) 0.37686(14) 0.0279(4) Uani 1 1 d . . . . .
N2 N 0.4788(2) 0.1544(2) 0.35647(16) 0.0198(5) Uani 1 1 d . . . . .
H2 H 0.543920 0.199397 0.348963 0.024 Uiso 1 1 calc R U . . .
N1 N 0.5299(2) 0.6409(2) 0.26724(16) 0.0213(5) Uani 1 1 d . . . . .
H1 H 0.551936 0.569149 0.248200 0.026 Uiso 1 1 calc R U . . .
C17 C 0.3623(2) 0.5342(2) 0.41064(18) 0.0161(5) Uani 1 1 d . . . . .
C18 C 0.2567(3) 0.5471(2) 0.49562(19) 0.0207(5) Uani 1 1 d . . . . .
H18 H 0.234474 0.624662 0.516004 0.025 Uiso 1 1 calc R U . . .
C23 C 0.3481(3) 0.1949(2) 0.40336(18) 0.0184(5) Uani 1 1 d . . . . .
C21 C 0.3224(2) 0.3168(2) 0.43666(18) 0.0177(5) Uani 1 1 d . . . . .
C16 C 0.4312(2) 0.6502(2) 0.35103(18) 0.0171(5) Uani 1 1 d . . . . .
C20 C 0.2158(3) 0.3324(2) 0.52020(19) 0.0212(5) Uani 1 1 d . . . . .
H20 H 0.165179 0.265052 0.556270 0.025 Uiso 1 1 calc R U . . .
C6 C 0.5567(3) 0.8566(2) -0.11175(19) 0.0183(5) Uani 1 1 d . . . . .
C4 C 0.8152(3) 0.7580(2) -0.06835(19) 0.0217(5) Uani 1 1 d . . . . .
H4 H 0.913619 0.732780 -0.092725 0.026 Uiso 1 1 calc R U . . .
O6 O 0.6894(3) 0.4030(3) 0.2161(3) 0.0385(8) Uani 0.75 1 d . . P A 1
H6 H 0.778673 0.384647 0.226485 0.058 Uiso 0.75 1 calc R U P A 1
C2 C 0.6357(3) 0.7673(2) 0.08483(19) 0.0197(5) Uani 1 1 d . . . . .
C22 C 0.3959(2) 0.4179(2) 0.38221(18) 0.0172(5) Uani 1 1 d . . . . .
H22 H 0.468409 0.407440 0.326130 0.021 Uiso 1 1 calc R U . . .
C11 C 0.4428(3) 0.9214(2) -0.19147(18) 0.0179(5) Uani 1 1 d . . . . .
C7 C 0.5219(3) 0.8280(2) 0.00558(19) 0.0183(5) Uani 1 1 d . . . . .
C5 C 0.7066(3) 0.8203(2) -0.14539(19) 0.0197(5) Uani 1 1 d . . . . .
H5 H 0.732323 0.839395 -0.222197 0.024 Uiso 1 1 calc R U . . .
C10 C 0.2983(3) 0.9539(2) -0.1537(2) 0.0212(5) Uani 1 1 d . . . . .
C9 C 0.2637(3) 0.9261(2) -0.0378(2) 0.0239(6) Uani 1 1 d . . . . .
H9 H 0.165136 0.949752 -0.013237 0.029 Uiso 1 1 calc R U . . .
C24 C 0.5202(3) 0.0388(2) 0.31657(19) 0.0199(5) Uani 1 1 d . . . . .
H24A H 0.438799 -0.004757 0.333674 0.024 Uiso 1 1 calc R U . . .
H24B H 0.605561 -0.027181 0.357337 0.024 Uiso 1 1 calc R U . . .
C3 C 0.7800(3) 0.7315(2) 0.04724(19) 0.0217(5) Uani 1 1 d . . . . .
C19 C 0.1840(3) 0.4461(3) 0.5504(2) 0.0234(6) Uani 1 1 d . . . . .
H19 H 0.113389 0.455247 0.607951 0.028 Uiso 1 1 calc R U . . .
C1 C 0.6011(3) 0.7510(2) 0.20723(19) 0.0223(5) Uani 1 1 d . . . . .
H1A H 0.692653 0.733553 0.243951 0.027 Uiso 1 1 calc R U . . .
H1B H 0.536535 0.835663 0.212661 0.027 Uiso 1 1 calc R U . . .
C8 C 0.3712(3) 0.8656(2) 0.0390(2) 0.0221(5) Uani 1 1 d . . . . .
H8 H 0.345377 0.848405 0.115652 0.027 Uiso 1 1 calc R U . . .
C12 C 0.0416(3) 1.0345(3) -0.1982(2) 0.0396(7) Uani 1 1 d . . . . .
H12A H 0.014168 1.099454 -0.158356 0.048 Uiso 1 1 calc R U . . .
H12B H 0.023439 0.948530 -0.147336 0.048 Uiso 1 1 calc R U . . .
C14 C 1.0345(3) 0.6298(3) 0.0921(2) 0.0403(7) Uani 1 1 d . . . . .
H14A H 1.067765 0.708234 0.040656 0.048 Uiso 1 1 calc R U . . .
H14B H 1.043828 0.566208 0.052696 0.048 Uiso 1 1 calc R U . . .
C13 C -0.0475(3) 1.0860(3) -0.3010(2) 0.0423(8) Uani 1 1 d . . . . .
H13A H -0.032190 1.173064 -0.349158 0.064 Uiso 1 1 calc R U . . .
H13B H -0.150861 1.095651 -0.279102 0.064 Uiso 1 1 calc R U . . .
H13C H -0.016870 1.022706 -0.341354 0.064 Uiso 1 1 calc R U . . .
C15 C 1.1267(3) 0.5635(4) 0.1941(3) 0.0515(9) Uani 1 1 d . . . . .
H15A H 1.228816 0.534544 0.171468 0.077 Uiso 1 1 calc R U . . .
H15B H 1.093399 0.485859 0.244360 0.077 Uiso 1 1 calc R U . . .
H15C H 1.117432 0.627369 0.232264 0.077 Uiso 1 1 calc R U . . .
C25 C 0.6692(7) 0.4104(6) 0.1059(4) 0.0599(14) Uani 0.75 1 d . U P A 1
H25A H 0.707012 0.483167 0.051668 0.090 Uiso 0.75 1 calc R U P A 1
H25B H 0.565250 0.427338 0.094938 0.090 Uiso 0.75 1 calc R U P A 1
H25C H 0.721616 0.325668 0.095581 0.090 Uiso 0.75 1 calc R U P A 1
O7 O 0.9538(3) 0.2526(3) 0.3242(2) 0.0687(8) Uani 1 1 d G . . B 1
H7A H 0.890269 0.205763 0.352201 0.103 Uiso 1 1 d G U . B 1
H7B H 0.998042 0.245727 0.381328 0.103 Uiso 1 1 d G U . B 1
O8 O 0.5857(15) 0.4309(13) 0.1545(12) 0.0385(8) Uani 0.15 1 d D . P A -1
H8A H 0.669162 0.378995 0.165773 0.058 Uiso 0.15 1 calc R U P A -1
C26 C 0.547(4) 0.458(4) 0.046(2) 0.108(12) Uani 0.15 1 d D U P A -1
H26A H 0.592562 0.526801 -0.006015 0.162 Uiso 0.15 1 calc R U P A -1
H26B H 0.441215 0.489556 0.040811 0.162 Uiso 0.15 1 calc R U P A -1
H26C H 0.581240 0.376164 0.027136 0.162 Uiso 0.15 1 calc R U P A -1
O9 O 0.878(2) 0.392(2) 0.1791(15) 0.037(5) Uani 0.1 1 d D . P C 2
H9A H 0.873037 0.453209 0.203858 0.056 Uiso 0.1 1 calc R U P C 2
C27 C 0.737(3) 0.380(4) 0.175(4) 0.048(10) Uani 0.1 1 d D U P C 2
H27A H 0.708540 0.415250 0.097297 0.072 Uiso 0.1 1 calc R U P C 2
H27B H 0.668775 0.430549 0.216949 0.072 Uiso 0.1 1 calc R U P C 2
H27C H 0.735859 0.285556 0.207237 0.072 Uiso 0.1 1 calc R U P C 2

loop_
_atom_site_aniso_label
_atom_site_aniso_U_11
_atom_site_aniso_U_22
_atom_site_aniso_U_33
_atom_site_aniso_U_23
_atom_site_aniso_U_13
_atom_site_aniso_U_12
O5 0.0301(10) 0.0264(10) 0.0251(9) -0.0106(8) 0.0039(8) -0.0116(8)
O4 0.0256(9) 0.0271(10) 0.0284(9) -0.0119(8) 0.0077(8) -0.0142(8)
O1 0.0178(9) 0.0387(11) 0.0236(9) -0.0044(8) 0.0004(7) -0.0062(8)
O2 0.0260(10) 0.0401(11) 0.0204(9) -0.0056(8) -0.0035(8) -0.0057(9)
O3 0.0331(10) 0.0244(10) 0.0301(10) -0.0137(8) 0.0080(8) -0.0116(8)
N2 0.0202(11) 0.0213(11) 0.0196(10) -0.0076(9) 0.0026(8) -0.0084(9)
N1 0.0302(12) 0.0161(10) 0.0173(10) -0.0047(8) 0.0051(9) -0.0093(9)
C17 0.0166(12) 0.0170(12) 0.0125(11) -0.0017(9) -0.0050(9) -0.0030(10)
C18 0.0225(13) 0.0199(12) 0.0187(12) -0.0069(10) -0.0013(10) -0.0033(10)
C23 0.0219(13) 0.0197(12) 0.0104(10) -0.0010(9) 0.0001(9) -0.0061(10)
C21 0.0165(12) 0.0193(12) 0.0150(11) -0.0035(10) -0.0020(9) -0.0037(10)
C16 0.0163(12) 0.0192(12) 0.0131(11) -0.0032(10) -0.0061(9) -0.0009(10)
C20 0.0209(12) 0.0250(13) 0.0158(11) -0.0036(10) 0.0005(10) -0.0077(10)
C6 0.0232(13) 0.0142(12) 0.0184(12) -0.0050(10) -0.0001(10) -0.0073(10)
C4 0.0202(13) 0.0222(13) 0.0228(12) -0.0072(11) 0.0022(10) -0.0075(11)
O6 0.0328(16) 0.0344(18) 0.0411(19) -0.0159(15) 0.0107(14) 0.0010(14)
C2 0.0270(13) 0.0153(12) 0.0183(12) -0.0050(10) 0.0016(10) -0.0097(10)
C22 0.0157(11) 0.0202(12) 0.0129(11) -0.0043(9) -0.0007(9) -0.0020(10)
C11 0.0226(13) 0.0145(12) 0.0168(12) -0.0041(10) 0.0019(10) -0.0076(10)
C7 0.0241(13) 0.0122(11) 0.0201(12) -0.0049(10) 0.0021(10) -0.0090(10)
C5 0.0241(13) 0.0192(12) 0.0159(11) -0.0058(10) 0.0013(10) -0.0067(10)
C10 0.0243(13) 0.0165(12) 0.0215(12) -0.0035(10) -0.0018(10) -0.0066(10)
C9 0.0218(13) 0.0229(13) 0.0269(13) -0.0091(11) 0.0071(11) -0.0082(11)
C24 0.0229(13) 0.0175(12) 0.0201(12) -0.0065(10) 0.0021(10) -0.0072(10)
C3 0.0266(14) 0.0197(13) 0.0179(12) -0.0022(10) -0.0051(10) -0.0082(11)
C19 0.0220(13) 0.0280(14) 0.0175(12) -0.0071(11) 0.0040(10) -0.0052(11)
C1 0.0311(14) 0.0202(13) 0.0172(12) -0.0050(10) 0.0023(10) -0.0120(11)
C8 0.0297(14) 0.0176(12) 0.0190(12) -0.0058(10) 0.0059(11) -0.0095(11)
C12 0.0240(15) 0.0451(18) 0.0397(16) -0.0016(14) 0.0033(13) -0.0123(13)
C14 0.0313(16) 0.055(2) 0.0301(15) -0.0096(14) -0.0036(13) -0.0091(14)
C13 0.0248(15) 0.0491(19) 0.0412(17) 0.0010(15) -0.0048(13) -0.0113(14)
C15 0.0313(17) 0.081(3) 0.0321(16) -0.0112(17) -0.0081(13) -0.0056(17)
C25 0.088(4) 0.049(3) 0.054(3) -0.031(3) 0.036(3) -0.033(3)
O7 0.0350(14) 0.0468(15) 0.100(2) -0.0014(15) 0.0167(13) -0.0138(12)
O8 0.0328(16) 0.0344(18) 0.0411(19) -0.0159(15) 0.0107(14) 0.0010(14)
C26 0.115(15) 0.105(15) 0.116(15) -0.041(10) -0.017(9) -0.037(10)
O9 0.045(12) 0.037(12) 0.024(10) -0.014(9) 0.009(9) -0.004(9)
C27 0.049(18) 0.038(16) 0.032(16) 0.019(13) -0.017(14) -0.008(14)

loop_
_atom_type_symbol
_atom_type_description
_atom_type_scat_dispersion_real
_atom_type_scat_dispersion_imag
_atom_type_scat_source
C C 0.0033 0.0016 'International Tables Vol C Tables 4.2.6.8 and 6.1.1.4'
H H 0.0000 0.0000 'International Tables Vol C Tables 4.2.6.8 and 6.1.1.4'
N N 0.0061 0.0033 'International Tables Vol C Tables 4.2.6.8 and 6.1.1.4'
O O 0.0106 0.0060 'International Tables Vol C Tables 4.2.6.8 and 6.1.1.4'

loop_
_geom_angle_atom_site_label_1
_geom_angle_atom_site_label_2
_geom_angle_atom_site_label_3
_geom_angle
_geom_angle_site_symmetry_1
_geom_angle_site_symmetry_3
_geom_angle_publ_flag
H5A O5 H5B 109.5 . . ?
C10 O1 C12 118.99(19) . . ?
C3 O2 C14 118.48(19) . . ?
C23 N2 H2 117.8 . . ?
C23 N2 C24 124.4(2) . . ?
C24 N2 H2 117.8 . . ?
C16 N1 H1 119.8 . . ?
C16 N1 C1 120.4(2) . . ?
C1 N1 H1 119.8 . . ?
C18 C17 C16 117.7(2) . . ?
C22 C17 C18 119.3(2) . . ?
C22 C17 C16 123.0(2) . . ?
C17 C18 H18 119.8 . . ?
C19 C18 C17 120.5(2) . . ?
C19 C18 H18 119.8 . . ?
O4 C23 N2 122.7(2) . . ?
O4 C23 C21 119.6(2) . . ?
N2 C23 C21 117.6(2) . . ?
C20 C21 C23 118.4(2) . . ?
C20 C21 C22 119.6(2) . . ?
C22 C21 C23 121.9(2) . . ?
O3 C16 N1 120.9(2) . . ?
O3 C16 C17 120.6(2) . . ?
N1 C16 C17 118.4(2) . . ?
C21 C20 H20 119.8 . . ?
C19 C20 C21 120.4(2) . . ?
C19 C20 H20 119.8 . . ?
C7 C6 C11 120.4(2) . . ?
C5 C6 C11 121.8(2) . . ?
C5 C6 C7 117.7(2) . . ?
C5 C4 H4 119.8 . . ?
C5 C4 C3 120.4(2) . . ?
C3 C4 H4 119.8 . . ?
C25 O6 H6 109.5 . . ?
O8 O6 H6 151.3 . . ?
O8 O6 C25 42.0(6) . . ?
C7 C2 C1 120.6(2) . . ?
C3 C2 C7 119.2(2) . . ?
C3 C2 C1 120.1(2) . . ?
C17 C22 C21 120.3(2) . . ?
C17 C22 H22 119.9 . . ?
C21 C22 H22 119.9 . . ?
C6 C11 C24 120.7(2) . 2_665 ?
C10 C11 C6 119.3(2) . . ?
C10 C11 C24 119.9(2) . 2_665 ?
C2 C7 C6 120.5(2) . . ?
C8 C7 C6 117.6(2) . . ?
C8 C7 C2 121.9(2) . . ?
C6 C5 H5 119.3 . . ?
C4 C5 C6 121.5(2) . . ?
C4 C5 H5 119.3 . . ?
O1 C10 C11 117.1(2) . . ?
O1 C10 C9 122.6(2) . . ?
C11 C10 C9 120.4(2) . . ?
C10 C9 H9 119.5 . . ?
C8 C9 C10 121.0(2) . . ?
C8 C9 H9 119.5 . . ?
N2 C24 C11 112.98(19) . 2_665 ?
N2 C24 H24A 109.0 . . ?
N2 C24 H24B 109.0 . . ?
C11 C24 H24A 109.0 2_665 . ?
C11 C24 H24B 109.0 2_665 . ?
H24A C24 H24B 107.8 . . ?
O2 C3 C4 122.4(2) . . ?
O2 C3 C2 116.9(2) . . ?
C2 C3 C4 120.7(2) . . ?
C18 C19 H19 120.0 . . ?
C20 C19 C18 119.9(2) . . ?
C20 C19 H19 120.0 . . ?
N1 C1 C2 113.20(19) . . ?
N1 C1 H1A 108.9 . . ?
N1 C1 H1B 108.9 . . ?
C2 C1 H1A 108.9 . . ?
C2 C1 H1B 108.9 . . ?
H1A C1 H1B 107.8 . . ?
C7 C8 H8 119.3 . . ?
C9 C8 C7 121.4(2) . . ?
C9 C8 H8 119.3 . . ?
O1 C12 H12A 110.1 . . ?
O1 C12 H12B 110.1 . . ?
O1 C12 C13 107.8(2) . . ?
H12A C12 H12B 108.5 . . ?
C13 C12 H12A 110.1 . . ?
C13 C12 H12B 110.1 . . ?
O2 C14 H14A 110.0 . . ?
O2 C14 H14B 110.0 . . ?
O2 C14 C15 108.4(2) . . ?
H14A C14 H14B 108.4 . . ?
C15 C14 H14A 110.0 . . ?
C15 C14 H14B 110.0 . . ?
C12 C13 H13A 109.5 . . ?
C12 C13 H13B 109.5 . . ?
C12 C13 H13C 109.5 . . ?
H13A C13 H13B 109.5 . . ?
H13A C13 H13C 109.5 . . ?
H13B C13 H13C 109.5 . . ?
C14 C15 H15A 109.5 . . ?
C14 C15 H15B 109.5 . . ?
C14 C15 H15C 109.5 . . ?
H15A C15 H15B 109.5 . . ?
H15A C15 H15C 109.5 . . ?
H15B C15 H15C 109.5 . . ?
O6 C25 H25A 109.5 . . ?
O6 C25 H25B 109.5 . . ?
O6 C25 H25C 109.5 . . ?
H25A C25 H25B 109.5 . . ?
H25A C25 H25C 109.5 . . ?
H25B C25 H25C 109.5 . . ?
O8 C25 O6 59.3(9) . . ?
O8 C25 H25A 119.6 . . ?
O8 C25 H25B 50.6 . . ?
O8 C25 H25C 130.7 . . ?
O8 C25 C26 71.7(16) . . ?
C26 C25 O6 130.5(15) . . ?
C26 C25 H25A 88.1 . . ?
C26 C25 H25B 24.7 . . ?
C26 C25 H25C 106.9 . . ?
H7A O7 H7B 104.6 . . ?
O6 O8 H8A 42.2 . . ?
O6 O8 C26 145(2) . . ?
C25 O8 O6 78.8(10) . . ?
C25 O8 H8A 46.3 . . ?
C25 O8 C26 66.8(19) . . ?
C26 O8 H8A 109.5 . . ?
C25 C26 O8 41.5(9) . . ?
C25 C26 H26A 87.6 . . ?
C25 C26 H26B 150.9 . . ?
C25 C26 H26C 85.2 . . ?
O8 C26 H26A 109.5 . . ?
O8 C26 H26B 109.5 . . ?
O8 C26 H26C 109.5 . . ?
H26A C26 H26B 109.5 . . ?
H26A C26 H26C 109.5 . . ?
H26B C26 H26C 109.5 . . ?
C27 O9 H9A 109.5 . . ?
O9 C27 H27A 109.5 . . ?
O9 C27 H27B 109.5 . . ?
O9 C27 H27C 109.5 . . ?
H27A C27 H27B 109.5 . . ?
H27A C27 H27C 109.5 . . ?
H27B C27 H27C 109.5 . . ?

loop_
_geom_bond_atom_site_label_1
_geom_bond_atom_site_label_2
_geom_bond_distance
_geom_bond_site_symmetry_2
_geom_bond_publ_flag
O5 H5A 0.8595 . ?
O5 H5B 0.8610 . ?
O4 C23 1.255(3) . ?
O1 C10 1.372(3) . ?
O1 C12 1.429(3) . ?
O2 C3 1.378(3) . ?
O2 C14 1.422(3) . ?
O3 C16 1.237(3) . ?
N2 H2 0.8700 . ?
N2 C23 1.333(3) . ?
N2 C24 1.471(3) . ?
N1 H1 0.8700 . ?
N1 C16 1.338(3) . ?
N1 C1 1.469(3) . ?
C17 C18 1.395(3) . ?
C17 C16 1.505(3) . ?
C17 C22 1.394(3) . ?
C18 H18 0.9400 . ?
C18 C19 1.391(3) . ?
C23 C21 1.497(3) . ?
C21 C20 1.392(3) . ?
C21 C22 1.396(3) . ?
C20 H20 0.9400 . ?
C20 C19 1.382(3) . ?
C6 C11 1.431(3) . ?
C6 C7 1.429(3) . ?
C6 C5 1.416(3) . ?
C4 H4 0.9400 . ?
C4 C5 1.373(3) . ?
C4 C3 1.411(3) . ?
O6 H6 0.8300 . ?
O6 C25 1.418(6) . ?
O6 O8 1.242(14) . ?
C2 C7 1.426(3) . ?
C2 C3 1.384(3) . ?
C2 C1 1.511(3) . ?
C22 H22 0.9400 . ?
C11 C10 1.382(3) . ?
C11 C24 1.517(3) 2_665 ?
C7 C8 1.424(3) . ?
C5 H5 0.9400 . ?
C10 C9 1.413(3) . ?
C9 H9 0.9400 . ?
C9 C8 1.363(4) . ?
C24 H24A 0.9800 . ?
C24 H24B 0.9800 . ?
C19 H19 0.9400 . ?
C1 H1A 0.9800 . ?
C1 H1B 0.9800 . ?
C8 H8 0.9400 . ?
C12 H12A 0.9800 . ?
C12 H12B 0.9800 . ?
C12 C13 1.500(4) . ?
C14 H14A 0.9800 . ?
C14 H14B 0.9800 . ?
C14 C15 1.500(4) . ?
C13 H13A 0.9700 . ?
C13 H13B 0.9700 . ?
C13 H13C 0.9700 . ?
C15 H15A 0.9700 . ?
C15 H15B 0.9700 . ?
C15 H15C 0.9700 . ?
C25 H25A 0.9700 . ?
C25 H25B 0.9700 . ?
C25 H25C 0.9700 . ?
C25 O8 0.967(13) . ?
C25 C26 1.34(3) . ?
O7 H7A 0.8595 . ?
O7 H7B 0.8601 . ?
O8 H8A 0.8300 . ?
O8 C26 1.387(18) . ?
C26 H26A 0.9700 . ?
C26 H26B 0.9700 . ?
C26 H26C 0.9700 . ?
O9 H9A 0.8300 . ?
O9 C27 1.386(19) . ?
C27 H27A 0.9700 . ?
C27 H27B 0.9700 . ?
C27 H27C 0.9700 . ?

loop_
_geom_torsion_atom_site_label_1
_geom_torsion_atom_site_label_2
_geom_torsion_atom_site_label_3
_geom_torsion_atom_site_label_4
_geom_torsion
_geom_torsion_site_symmetry_1
_geom_torsion_site_symmetry_2
_geom_torsion_site_symmetry_3
_geom_torsion_site_symmetry_4
_geom_torsion_publ_flag
O4 C23 C21 C20 25.6(3) . . . . ?
O4 C23 C21 C22 -150.7(2) . . . . ?
O1 C10 C9 C8 -179.1(2) . . . . ?
N2 C23 C21 C20 -156.3(2) . . . . ?
N2 C23 C21 C22 27.3(3) . . . . ?
C17 C18 C19 C20 -0.4(4) . . . . ?
C18 C17 C16 O3 -0.4(3) . . . . ?
C18 C17 C16 N1 -178.2(2) . . . . ?
C18 C17 C22 C21 1.3(3) . . . . ?
C23 N2 C24 C11 118.5(2) . . . 2_665 ?
C23 C21 C20 C19 -177.3(2) . . . . ?
C23 C21 C22 C17 175.9(2) . . . . ?
C21 C20 C19 C18 1.3(4) . . . . ?
C16 N1 C1 C2 -147.1(2) . . . . ?
C16 C17 C18 C19 177.1(2) . . . . ?
C16 C17 C22 C21 -176.6(2) . . . . ?
C20 C21 C22 C17 -0.4(3) . . . . ?
C6 C11 C10 O1 179.8(2) . . . . ?
C6 C11 C10 C9 1.4(3) . . . . ?
C6 C7 C8 C9 0.4(3) . . . . ?
O6 C25 O8 C26 173(2) . . . . ?
O6 C25 C26 O8 -8(2) . . . . ?
O6 O8 C26 C25 12(3) . . . . ?
C2 C7 C8 C9 178.6(2) . . . . ?
C22 C17 C18 C19 -0.9(3) . . . . ?
C22 C17 C16 O3 177.6(2) . . . . ?
C22 C17 C16 N1 -0.3(3) . . . . ?
C22 C21 C20 C19 -0.9(3) . . . . ?
C11 C6 C7 C2 -178.0(2) . . . . ?
C11 C6 C7 C8 0.3(3) . . . . ?
C11 C6 C5 C4 -179.9(2) . . . . ?
C11 C10 C9 C8 -0.8(4) . . . . ?
C7 C6 C11 C10 -1.1(3) . . . . ?
C7 C6 C11 C24 175.6(2) . . . 2_665 ?
C7 C6 C5 C4 0.9(3) . . . . ?
C7 C2 C3 O2 -179.0(2) . . . . ?
C7 C2 C3 C4 1.8(3) . . . . ?
C7 C2 C1 N1 75.4(3) . . . . ?
C5 C6 C11 C10 179.7(2) . . . . ?
C5 C6 C11 C24 -3.6(3) . . . 2_665 ?
C5 C6 C7 C2 1.2(3) . . . . ?
C5 C6 C7 C8 179.5(2) . . . . ?
C5 C4 C3 O2 -178.9(2) . . . . ?
C5 C4 C3 C2 0.3(4) . . . . ?
C10 O1 C12 C13 -172.0(2) . . . . ?
C10 C9 C8 C7 -0.1(4) . . . . ?
C24 N2 C23 O4 -0.5(3) . . . . ?
C24 N2 C23 C21 -178.4(2) . . . . ?
C24 C11 C10 O1 3.0(3) 2_665 . . . ?
C24 C11 C10 C9 -175.4(2) 2_665 . . . ?
C3 O2 C14 C15 -178.1(2) . . . . ?
C3 C4 C5 C6 -1.7(4) . . . . ?
C3 C2 C7 C6 -2.6(3) . . . . ?
C3 C2 C7 C8 179.2(2) . . . . ?
C3 C2 C1 N1 -108.8(3) . . . . ?
C1 N1 C16 O3 2.7(3) . . . . ?
C1 N1 C16 C17 -179.5(2) . . . . ?
C1 C2 C7 C6 173.2(2) . . . . ?
C1 C2 C7 C8 -5.0(3) . . . . ?
C1 C2 C3 O2 5.2(3) . . . . ?
C1 C2 C3 C4 -174.0(2) . . . . ?
C12 O1 C10 C11 171.2(2) . . . . ?
C12 O1 C10 C9 -10.4(4) . . . . ?
C14 O2 C3 C4 -2.4(4) . . . . ?
C14 O2 C3 C2 178.4(2) . . . . ?
C25 O6 O8 C26 -11(3) . . . . ?
O8 O6 C25 C26 9(2) . . . . ?
C26 C25 O8 O6 -173(2) . . . . ?
